data_4066359
loop_
_publ_author_name
'Matsumoto, Takeshi'
'Wade, Casey R.'
'Gabba\"i, Fran\,cois P.'

_publ_section_title
;
 Synthesis and Lewis Acidic Behavior of a Cationic
 9-Thia-10-boraanthracene&#x2020;
;
_journal_issue 21
_journal_name_full Organometallics
_journal_page_first 5490
_journal_paper_doi 10.1021/om100415z
_journal_volume 29
_journal_year 2010
_chemical_formula_moiety Me3NC6H2(Me)2B(CN)C12H8S
_chemical_formula_sum 'C27 H31 B N2 O S'
_chemical_formula_weight 442.41
_chemical_name_systematic
; 
 ? 
;
_space_group_IT_number 61
_symmetry_cell_setting orthorhombic
_symmetry_space_group_name_Hall '-P 2ac 2ab'
_symmetry_space_group_name_H-M 'P b c a'
_atom_sites_solution_hydrogens geom
_atom_sites_solution_primary direct
_atom_sites_solution_secondary difmap
_audit_creation_method SHELXL-97
_cell_angle_alpha 90.00
_cell_angle_beta 90.00
_cell_angle_gamma 90.00
_cell_formula_units_Z 8
_cell_length_a 16.585(4)
_cell_length_b 13.446(3)
_cell_length_c 21.832(5)
_cell_measurement_temperature 110(2)
_cell_volume 4868.6(19)
_computing_cell_refinement 'Bruker APEX'
_computing_data_collection 'Bruker APEX'
_computing_data_reduction 'Bruker APEX'
_computing_structure_refinement 'SHELXL-97 (Sheldrick, 1997)'
_computing_structure_solution 'SHELXS-97 (Sheldrick, 1990)'
_diffrn_ambient_temperature 110(2)
_diffrn_measured_fraction_theta_full 1.000
_diffrn_measured_fraction_theta_max 1.000
_diffrn_measurement_device_type 'CCD area detector'
_diffrn_measurement_method 'phi and omega scans'
_diffrn_radiation_monochromator graphite
_diffrn_radiation_source 'fine-focus sealed tube'
_diffrn_radiation_type MoK\a
_diffrn_radiation_wavelength 0.71073
_diffrn_reflns_av_R_equivalents 0.0929
_diffrn_reflns_av_sigmaI/netI 0.0821
_diffrn_reflns_limit_h_max 18
_diffrn_reflns_limit_h_min -18
_diffrn_reflns_limit_k_max 15
_diffrn_reflns_limit_k_min -15
_diffrn_reflns_limit_l_max 24
_diffrn_reflns_limit_l_min -22
_diffrn_reflns_number 21295
_diffrn_reflns_theta_full 24.00
_diffrn_reflns_theta_max 24.00
_diffrn_reflns_theta_min 1.87
_exptl_absorpt_coefficient_mu 0.154
_exptl_absorpt_correction_type none
_exptl_absorpt_process_details none
_exptl_crystal_colour colorless
_exptl_crystal_density_diffrn 1.207
_exptl_crystal_density_method 'not measured'
_exptl_crystal_description block
_exptl_crystal_F_000 1888
_exptl_crystal_size_max 0.24
_exptl_crystal_size_mid 0.19
_exptl_crystal_size_min 0.13
_refine_diff_density_max 0.320
_refine_diff_density_min -0.273
_refine_diff_density_rms 0.045
_refine_ls_extinction_method none
_refine_ls_goodness_of_fit_ref 1.008
_refine_ls_hydrogen_treatment constr
_refine_ls_matrix_type full
_refine_ls_number_parameters 289
_refine_ls_number_reflns 3817
_refine_ls_number_restraints 0
_refine_ls_restrained_S_all 1.008
_refine_ls_R_factor_all 0.0870
_refine_ls_R_factor_gt 0.0476
_refine_ls_shift/su_max 0.018
_refine_ls_shift/su_mean 0.002
_refine_ls_structure_factor_coef Fsqd
_refine_ls_weighting_details 'calc w=1/[\s^2^(Fo^2^)+(0.0227P)^2^+1.0000P] where P=(Fo^2^+2Fc^2^)/3'
_refine_ls_weighting_scheme calc
_refine_ls_wR_factor_gt 0.0810
_refine_ls_wR_factor_ref 0.0888
_reflns_number_gt 2595
_reflns_number_total 3817
_reflns_threshold_expression >2sigma(I)
_cod_data_source_file om100415z_si_001.cif
_cod_data_source_block cpd_1-CN
_cod_depositor_comments
;
The following automatic conversions were performed:

'_symmetry_cell_setting' tag value 'Orthirhombic' was replaced with
'orthorhombic' value as specified in the replacement file
'/home/robertas/cod-tools/perl-scripts/inputs/replacement_values.lst'.

Automatic conversion script
Id: cif_fix_values 3143 2015-03-26 13:38:13Z robertas 
;
_cod_original_cell_volume 4869(2)
_cod_original_sg_symbol_H-M Pbca
_cod_database_code 4066359

loop_
_symmetry_equiv_pos_as_xyz
'x, y, z'
'-x+1/2, -y, z+1/2'
'-x, y+1/2, -z+1/2'
'x+1/2, -y+1/2, -z'
'-x, -y, -z'
'x-1/2, y, -z-1/2'
'x, -y-1/2, z-1/2'
'-x-1/2, y-1/2, z'

loop_
_atom_site_label
_atom_site_type_symbol
_atom_site_fract_x
_atom_site_fract_y
_atom_site_fract_z
_atom_site_U_iso_or_equiv
_atom_site_adp_type
_atom_site_occupancy
_atom_site_symmetry_multiplicity
_atom_site_calc_flag
_atom_site_refinement_flags
S1 S 0.15538(4) 0.67683(5) 0.42962(3) 0.02163(18) Uani 1 1 d .
N1 N -0.06215(13) 0.78567(14) 0.06503(9) 0.0158(5) Uani 1 1 d .
C1 C 0.09584(16) 0.58652(17) 0.32400(10) 0.0150(6) Uani 1 1 d .
B1 B 0.02211(19) 0.6662(2) 0.32057(13) 0.0165(7) Uani 1 1 d .
O1 O 0.18001(14) 0.45471(14) 0.02200(9) 0.0511(7) Uani 1 1 d .
N2 N -0.08681(14) 0.59040(16) 0.40497(10) 0.0256(6) Uani 1 1 d .
C2 C 0.10265(17) 0.50832(18) 0.28187(11) 0.0216(7) Uani 1 1 d .
H2A H 0.0645 0.5037 0.2507 0.026 Uiso 1 1 calc R
C3 C 0.16312(17) 0.43765(19) 0.28421(11) 0.0242(7) Uani 1 1 d .
H3A H 0.1645 0.3865 0.2556 0.029 Uiso 1 1 calc R
C4 C 0.22141(17) 0.44331(19) 0.32921(11) 0.0226(7) Uani 1 1 d .
H4A H 0.2626 0.3964 0.3310 0.027 Uiso 1 1 calc R
C5 C 0.21773(16) 0.51944(18) 0.37142(11) 0.0193(6) Uani 1 1 d .
H5A H 0.2571 0.5245 0.4016 0.023 Uiso 1 1 calc R
C6 C 0.15551(16) 0.58878(17) 0.36928(10) 0.0157(6) Uani 1 1 d .
C7 C 0.10155(16) 0.77982(18) 0.40006(11) 0.0158(6) Uani 1 1 d .
C8 C 0.11745(16) 0.87041(18) 0.42929(11) 0.0184(6) Uani 1 1 d .
H8A H 0.1569 0.8740 0.4595 0.022 Uiso 1 1 calc R
C9 C 0.07470(16) 0.95427(19) 0.41326(11) 0.0214(7) Uani 1 1 d .
H9A H 0.0847 1.0143 0.4330 0.026 Uiso 1 1 calc R
C10 C 0.01693(17) 0.94884(19) 0.36775(11) 0.0242(7) Uani 1 1 d .
H10A H -0.0122 1.0051 0.3566 0.029 Uiso 1 1 calc R
C11 C 0.00284(17) 0.85896(19) 0.33895(11) 0.0213(7) Uani 1 1 d .
H11A H -0.0358 0.8568 0.3081 0.026 Uiso 1 1 calc R
C12 C 0.04361(15) 0.77106(18) 0.35375(10) 0.0154(6) Uani 1 1 d .
C13 C -0.00552(16) 0.68787(17) 0.24937(11) 0.0141(6) Uani 1 1 d .
C14 C -0.08220(16) 0.67040(18) 0.22359(11) 0.0163(6) Uani 1 1 d .
C15 C -0.10079(16) 0.70074(17) 0.16387(10) 0.0160(6) Uani 1 1 d .
H15A H -0.1520 0.6890 0.1480 0.019 Uiso 1 1 calc R
C16 C -0.04374(16) 0.74775(17) 0.12869(10) 0.0148(6) Uani 1 1 d .
C17 C 0.03230(16) 0.76222(18) 0.15150(11) 0.0184(6) Uani 1 1 d .
H17A H 0.0714 0.7915 0.1268 0.022 Uiso 1 1 calc R
C18 C 0.05209(15) 0.73387(17) 0.21098(11) 0.0159(6) Uani 1 1 d .
C19 C -0.14913(17) 0.6193(2) 0.25814(11) 0.0295(7) Uani 1 1 d .
H19A H -0.1960 0.6149 0.2325 0.044 Uiso 1 1 calc R
H19B H -0.1618 0.6568 0.2943 0.044 Uiso 1 1 calc R
H19C H -0.1321 0.5536 0.2696 0.044 Uiso 1 1 calc R
C20 C 0.13686(15) 0.7593(2) 0.23121(11) 0.0265(7) Uani 1 1 d .
H20A H 0.1653 0.7901 0.1979 0.040 Uiso 1 1 calc R
H20B H 0.1644 0.6996 0.2432 0.040 Uiso 1 1 calc R
H20C H 0.1347 0.8043 0.2653 0.040 Uiso 1 1 calc R
C21 C -0.01238(16) 0.72952(18) 0.01886(11) 0.0218(7) Uani 1 1 d .
H21A H -0.0242 0.7537 -0.0215 0.033 Uiso 1 1 calc R
H21B H -0.0250 0.6600 0.0212 0.033 Uiso 1 1 calc R
H21C H 0.0438 0.7391 0.0275 0.033 Uiso 1 1 calc R
C22 C -0.04161(17) 0.89450(17) 0.06073(12) 0.0243(7) Uani 1 1 d .
H22A H -0.0534 0.9181 0.0202 0.036 Uiso 1 1 calc R
H22B H 0.0147 0.9037 0.0692 0.036 Uiso 1 1 calc R
H22C H -0.0730 0.9311 0.0900 0.036 Uiso 1 1 calc R
C23 C -0.14874(16) 0.77341(19) 0.04756(11) 0.0228(7) Uani 1 1 d .
H23A H -0.1569 0.7985 0.0069 0.034 Uiso 1 1 calc R
H23B H -0.1821 0.8097 0.0757 0.034 Uiso 1 1 calc R
H23C H -0.1628 0.7042 0.0488 0.034 Uiso 1 1 calc R
C24 C -0.04555(17) 0.61988(19) 0.36641(12) 0.0185(6) Uani 1 1 d .
C25 C 0.20633(18) 0.4689(2) 0.07281(14) 0.0348(8) Uani 1 1 d .
C26 C 0.2525(3) 0.3911(3) 0.10530(15) 0.0773(14) Uani 1 1 d .
H26A H 0.2551 0.3324 0.0804 0.116 Uiso 1 1 calc R
H26B H 0.2263 0.3757 0.1434 0.116 Uiso 1 1 calc R
H26C H 0.3061 0.4147 0.1133 0.116 Uiso 1 1 calc R
C27 C 0.1967(2) 0.5653(2) 0.10543(14) 0.0445(9) Uani 1 1 d .
H27A H 0.1657 0.6101 0.0806 0.067 Uiso 1 1 calc R
H27B H 0.2489 0.5937 0.1132 0.067 Uiso 1 1 calc R
H27C H 0.1694 0.5545 0.1436 0.067 Uiso 1 1 calc R

loop_
_atom_site_aniso_label
_atom_site_aniso_U_11
_atom_site_aniso_U_22
_atom_site_aniso_U_33
_atom_site_aniso_U_23
_atom_site_aniso_U_13
_atom_site_aniso_U_12
S1 0.0257(4) 0.0191(4) 0.0200(4) -0.0037(3) -0.0079(3) 0.0037(3)
N1 0.0199(13) 0.0154(12) 0.0119(11) 0.0001(9) -0.0009(10) 0.0019(10)
C1 0.0196(17) 0.0140(15) 0.0113(14) 0.0046(11) 0.0007(12) -0.0061(12)
B1 0.020(2) 0.0170(17) 0.0130(16) 0.0009(13) -0.0004(13) -0.0034(14)
O1 0.0779(19) 0.0426(14) 0.0327(13) -0.0020(10) -0.0217(13) 0.0177(13)
N2 0.0278(16) 0.0325(15) 0.0164(13) 0.0024(11) -0.0015(11) -0.0046(12)
C2 0.0323(19) 0.0176(16) 0.0150(15) 0.0009(12) -0.0054(13) 0.0005(14)
C3 0.037(2) 0.0162(15) 0.0192(15) -0.0039(12) 0.0015(14) 0.0022(14)
C4 0.0246(18) 0.0175(15) 0.0256(17) 0.0024(13) 0.0052(13) 0.0045(13)
C5 0.0183(16) 0.0196(16) 0.0201(16) 0.0025(12) -0.0011(12) -0.0027(13)
C6 0.0193(16) 0.0119(14) 0.0157(14) 0.0034(11) 0.0040(13) -0.0011(12)
C7 0.0187(16) 0.0123(15) 0.0164(14) 0.0015(12) 0.0049(12) -0.0019(12)
C8 0.0185(16) 0.0218(16) 0.0147(14) -0.0007(13) 0.0004(12) -0.0030(13)
C9 0.0284(18) 0.0169(16) 0.0188(16) -0.0027(12) 0.0028(13) -0.0040(13)
C10 0.0337(19) 0.0138(16) 0.0252(17) 0.0007(13) -0.0048(14) 0.0032(13)
C11 0.0265(18) 0.0205(16) 0.0168(15) -0.0004(12) -0.0100(13) -0.0008(13)
C12 0.0182(16) 0.0158(15) 0.0123(14) 0.0051(11) 0.0032(12) -0.0002(12)
C13 0.0179(16) 0.0084(13) 0.0162(14) -0.0023(11) 0.0004(12) -0.0001(12)
C14 0.0218(17) 0.0134(14) 0.0137(14) -0.0023(11) 0.0017(12) -0.0030(12)
C15 0.0191(16) 0.0143(15) 0.0146(14) -0.0028(11) -0.0023(12) -0.0007(12)
C16 0.0221(16) 0.0119(15) 0.0105(14) -0.0011(11) -0.0022(12) 0.0010(12)
C17 0.0176(17) 0.0204(16) 0.0173(15) 0.0024(12) 0.0052(12) -0.0022(12)
C18 0.0204(17) 0.0126(14) 0.0145(14) -0.0024(11) -0.0034(12) 0.0003(12)
C19 0.0274(19) 0.0429(19) 0.0181(15) 0.0065(13) -0.0069(13) -0.0109(16)
C20 0.0221(18) 0.0355(18) 0.0221(16) 0.0078(13) -0.0027(13) -0.0066(14)
C21 0.0248(17) 0.0234(16) 0.0172(15) -0.0015(12) 0.0048(13) 0.0013(13)
C22 0.0346(19) 0.0150(15) 0.0234(16) 0.0034(12) -0.0007(14) -0.0022(13)
C23 0.0222(18) 0.0287(16) 0.0175(14) 0.0012(12) -0.0038(13) -0.0001(14)
C24 0.0248(18) 0.0154(16) 0.0154(15) -0.0031(12) -0.0099(13) 0.0019(13)
C25 0.036(2) 0.044(2) 0.0239(18) 0.0072(16) -0.0006(15) 0.0121(16)
C26 0.109(4) 0.077(3) 0.045(2) 0.008(2) -0.014(2) 0.047(3)
C27 0.042(2) 0.050(2) 0.042(2) -0.0124(17) -0.0045(16) 0.0044(18)

loop_
_atom_type_symbol
_atom_type_description
_atom_type_scat_dispersion_real
_atom_type_scat_dispersion_imag
_atom_type_scat_source
C C 0.0033 0.0016 'International Tables Vol C Tables 4.2.6.8 and 6.1.1.4'
H H 0.0000 0.0000 'International Tables Vol C Tables 4.2.6.8 and 6.1.1.4'
B B 0.0013 0.0007 'International Tables Vol C Tables 4.2.6.8 and 6.1.1.4'
N N 0.0061 0.0033 'International Tables Vol C Tables 4.2.6.8 and 6.1.1.4'
O O 0.0106 0.0060 'International Tables Vol C Tables 4.2.6.8 and 6.1.1.4'
S S 0.1246 0.1234 'International Tables Vol C Tables 4.2.6.8 and 6.1.1.4'

loop_
_geom_angle_atom_site_label_1
_geom_angle_atom_site_label_2
_geom_angle_atom_site_label_3
_geom_angle
C7 S1 C6 104.63(12)
C23 N1 C22 107.98(19)
C23 N1 C21 107.50(19)
C22 N1 C21 108.76(19)
C23 N1 C16 113.05(19)
C22 N1 C16 109.84(18)
C21 N1 C16 109.60(18)
C6 C1 C2 115.0(2)
C6 C1 B1 123.4(2)
C2 C1 B1 121.6(2)
C12 B1 C24 102.1(2)
C12 B1 C1 112.7(2)
C24 B1 C1 103.8(2)
C12 B1 C13 109.1(2)
C24 B1 C13 117.2(2)
C1 B1 C13 111.7(2)
C3 C2 C1 123.4(2)
C3 C2 H2A 118.3
C1 C2 H2A 118.3
C2 C3 C4 119.8(2)
C2 C3 H3A 120.1
C4 C3 H3A 120.1
C5 C4 C3 119.1(3)
C5 C4 H4A 120.5
C3 C4 H4A 120.5
C4 C5 C6 120.5(2)
C4 C5 H5A 119.7
C6 C5 H5A 119.7
C5 C6 C1 122.3(2)
C5 C6 S1 115.06(19)
C1 C6 S1 122.63(19)
C8 C7 C12 122.1(2)
C8 C7 S1 114.8(2)
C12 C7 S1 122.94(19)
C9 C8 C7 120.0(2)
C9 C8 H8A 120.0
C7 C8 H8A 120.0
C8 C9 C10 119.8(2)
C8 C9 H9A 120.1
C10 C9 H9A 120.1
C11 C10 C9 119.4(2)
C11 C10 H10A 120.3
C9 C10 H10A 120.3
C10 C11 C12 123.5(2)
C10 C11 H11A 118.3
C12 C11 H11A 118.3
C11 C12 C7 115.3(2)
C11 C12 B1 121.6(2)
C7 C12 B1 123.1(2)
C14 C13 C18 116.5(2)
C14 C13 B1 126.7(2)
C18 C13 B1 116.7(2)
C15 C14 C13 121.4(2)
C15 C14 C19 115.9(2)
C13 C14 C19 122.7(2)
C16 C15 C14 120.2(2)
C16 C15 H15A 119.9
C14 C15 H15A 119.9
C17 C16 C15 119.8(2)
C17 C16 N1 118.2(2)
C15 C16 N1 122.0(2)
C16 C17 C18 121.1(2)
C16 C17 H17A 119.4
C18 C17 H17A 119.4
C17 C18 C13 120.9(2)
C17 C18 C20 115.4(2)
C13 C18 C20 123.6(2)
C14 C19 H19A 109.5
C14 C19 H19B 109.5
H19A C19 H19B 109.5
C14 C19 H19C 109.5
H19A C19 H19C 109.5
H19B C19 H19C 109.5
C18 C20 H20A 109.5
C18 C20 H20B 109.5
H20A C20 H20B 109.5
C18 C20 H20C 109.5
H20A C20 H20C 109.5
H20B C20 H20C 109.5
N1 C21 H21A 109.5
N1 C21 H21B 109.5
H21A C21 H21B 109.5
N1 C21 H21C 109.5
H21A C21 H21C 109.5
H21B C21 H21C 109.5
N1 C22 H22A 109.5
N1 C22 H22B 109.5
H22A C22 H22B 109.5
N1 C22 H22C 109.5
H22A C22 H22C 109.5
H22B C22 H22C 109.5
N1 C23 H23A 109.5
N1 C23 H23B 109.5
H23A C23 H23B 109.5
N1 C23 H23C 109.5
H23A C23 H23C 109.5
H23B C23 H23C 109.5
N2 C24 B1 171.1(3)
O1 C25 C26 121.1(3)
O1 C25 C27 122.6(3)
C26 C25 C27 116.3(3)
C25 C26 H26A 109.5
C25 C26 H26B 109.5
H26A C26 H26B 109.5
C25 C26 H26C 109.5
H26A C26 H26C 109.5
H26B C26 H26C 109.5
C25 C27 H27A 109.5
C25 C27 H27B 109.5
H27A C27 H27B 109.5
C25 C27 H27C 109.5
H27A C27 H27C 109.5
H27B C27 H27C 109.5

loop_
_geom_bond_atom_site_label_1
_geom_bond_atom_site_label_2
_geom_bond_distance
S1 C7 1.770(3)
S1 C6 1.771(2)
N1 C23 1.495(3)
N1 C22 1.505(3)
N1 C21 1.506(3)
N1 C16 1.512(3)
C1 C6 1.399(3)
C1 C2 1.402(3)
C1 B1 1.627(4)
B1 C12 1.625(4)
B1 C24 1.627(4)
B1 C13 1.647(4)
O1 C25 1.207(3)
N2 C24 1.155(3)
C2 C3 1.383(3)
C2 H2A 0.9300
C3 C4 1.380(4)
C3 H3A 0.9300
C4 C5 1.379(3)
C4 H4A 0.9300
C5 C6 1.392(3)
C5 H5A 0.9300
C7 C8 1.400(3)
C7 C12 1.400(3)
C8 C9 1.377(3)
C8 H8A 0.9300
C9 C10 1.382(3)
C9 H9A 0.9300
C10 C11 1.382(3)
C10 H10A 0.9300
C11 C12 1.400(3)
C11 H11A 0.9300
C13 C14 1.410(3)
C13 C18 1.413(3)
C14 C15 1.400(3)
C14 C19 1.508(3)
C15 C16 1.373(3)
C15 H15A 0.9300
C16 C17 1.370(3)
C17 C18 1.393(3)
C17 H17A 0.9300
C18 C20 1.513(3)
C19 H19A 0.9600
C19 H19B 0.9600
C19 H19C 0.9600
C20 H20A 0.9600
C20 H20B 0.9600
C20 H20C 0.9600
C21 H21A 0.9600
C21 H21B 0.9600
C21 H21C 0.9600
C22 H22A 0.9600
C22 H22B 0.9600
C22 H22C 0.9600
C23 H23A 0.9600
C23 H23B 0.9600
C23 H23C 0.9600
C25 C26 1.478(4)
C25 C27 1.488(4)
C26 H26A 0.9600
C26 H26B 0.9600
C26 H26C 0.9600
C27 H27A 0.9600
C27 H27B 0.9600
C27 H27C 0.9600
